data_4023418
loop_
_publ_author_name
'Ni Yan'
'Xiaozhong Liu'
'Mahesh K. Pallerla'
'Joseph M. Fox'

_publ_section_title
;
 Synthesis of Stable Derivatives of Cycloprop-2-ene Carboxylic Acid
;
_journal_name_full 'Journal of Organic Chemistry'
_journal_page_first 4283
_journal_page_last 4286
_journal_paper_doi 10.1021/jo800042w
_journal_volume 73
_journal_year 2008
_chemical_formula_sum 'C16 H13 N O3'
_chemical_formula_weight 267.27
_chemical_name_systematic
;
 ?
;
_space_group_IT_number 14
_symmetry_cell_setting monoclinic
_symmetry_space_group_name_Hall '-P 2yn'
_symmetry_space_group_name_H-M 'P 1 21/n 1'
_atom_sites_solution_hydrogens geom
_atom_sites_solution_primary direct
_atom_sites_solution_secondary difmap
_audit_creation_method SHELXL-97
_cell_angle_alpha 90.00
_cell_angle_beta 102.173(4)
_cell_angle_gamma 90.00
_cell_formula_units_Z 4
_cell_length_a 10.660(4)
_cell_length_b 10.239(4)
_cell_length_c 11.556(4)
_cell_measurement_reflns_used 949
_cell_measurement_temperature 120(2)
_cell_measurement_theta_max 27.91
_cell_measurement_theta_min 2.68
_cell_volume 1233.0(8)
_computing_cell_refinement 'SAINT (Bruker, 2002)'
_computing_data_collection 'SMART (Bruker, 2002)'
_computing_data_reduction SAINT
_computing_molecular_graphics 'SHELXTL (Sheldrick, 2001)'
_computing_publication_material 'SHELXTL (Sheldrick, 2001)'
_computing_structure_refinement 'SHELXL-97 (Sheldrick, 1997)'
_computing_structure_solution 'SHELXS-97 (Sheldrick, 1990)'
_diffrn_ambient_temperature 120(2)
_diffrn_detector_area_resol_mean 836.6
_diffrn_measured_fraction_theta_full 1.000
_diffrn_measured_fraction_theta_max 0.935
_diffrn_measurement_device_type 'Bruker AXS APEX diffractometer'
_diffrn_measurement_method \w
_diffrn_radiation_monochromator graphite
_diffrn_radiation_source 'fine-focus sealed tube'
_diffrn_radiation_type MoK\a
_diffrn_radiation_wavelength 0.71073
_diffrn_reflns_av_R_equivalents 0.0139
_diffrn_reflns_av_sigmaI/netI 0.0103
_diffrn_reflns_limit_h_max 13
_diffrn_reflns_limit_h_min -14
_diffrn_reflns_limit_k_max 13
_diffrn_reflns_limit_k_min -13
_diffrn_reflns_limit_l_max 14
_diffrn_reflns_limit_l_min -15
_diffrn_reflns_number 13214
_diffrn_reflns_theta_full 25.00
_diffrn_reflns_theta_max 28.23
_diffrn_reflns_theta_min 2.36
_diffrn_standards_decay_% 1
_diffrn_standards_interval_count 0
_diffrn_standards_interval_time 0
_diffrn_standards_number 0
_exptl_absorpt_coefficient_mu 0.100
_exptl_absorpt_correction_T_max 0.9823
_exptl_absorpt_correction_T_min 0.9628
_exptl_absorpt_correction_type multi-scan
_exptl_absorpt_process_details 'SADABS (Sheldrick, 2003)'
_exptl_crystal_colour colourless
_exptl_crystal_density_diffrn 1.440
_exptl_crystal_density_method 'not measured'
_exptl_crystal_description block
_exptl_crystal_F_000 560
_exptl_crystal_size_max 0.38
_exptl_crystal_size_mid 0.35
_exptl_crystal_size_min 0.18
_refine_diff_density_max 0.300
_refine_diff_density_min -0.195
_refine_diff_density_rms 0.045
_refine_ls_extinction_method none
_refine_ls_goodness_of_fit_ref 1.015
_refine_ls_hydrogen_treatment constr
_refine_ls_matrix_type full
_refine_ls_number_parameters 181
_refine_ls_number_reflns 2853
_refine_ls_number_restraints 0
_refine_ls_restrained_S_all 1.015
_refine_ls_R_factor_all 0.0400
_refine_ls_R_factor_gt 0.0382
_refine_ls_shift/su_max 0.001
_refine_ls_shift/su_mean 0.000
_refine_ls_structure_factor_coef Fsqd
_refine_ls_weighting_details 'calc w=1/[\s^2^(Fo^2^)+(0.0694P)^2^+0.3953P] where P=(Fo^2^+2Fc^2^)/3'
_refine_ls_weighting_scheme calc
_refine_ls_wR_factor_gt 0.1071
_refine_ls_wR_factor_ref 0.1091
_reflns_number_gt 2688
_reflns_number_total 2853
_reflns_threshold_expression >2sigma(I)
_cod_data_source_file jo800042w-File002.cif
_cod_data_source_block joef073
_cod_depositor_comments
;
The following automatic conversions were performed:
'_symmetry_cell_setting' value 'Monoclinic' changed to 'monoclinic'
according to '/home/saulius/struct/CIF-dictionaries/cif_core.dic'
dictionary named 'cif_core.dic' version 2.4.1 from 2010-06-29.

Automatic conversion script
Id: cif_fix_enum 1527 2010-12-29 10:47:43Z saulius 
;
_cod_original_sg_symbol_H-M 'P 21/n'
_cod_database_code 4023418

loop_
_symmetry_equiv_pos_as_xyz
'x, y, z'
'-x+1/2, y+1/2, -z+1/2'
'-x, -y, -z'
'x-1/2, -y-1/2, z-1/2'

loop_
_atom_site_label
_atom_site_type_symbol
_atom_site_fract_x
_atom_site_fract_y
_atom_site_fract_z
_atom_site_U_iso_or_equiv
_atom_site_adp_type
_atom_site_occupancy
_atom_site_symmetry_multiplicity
_atom_site_calc_flag
_atom_site_refinement_flags
_atom_site_disorder_assembly
_atom_site_disorder_group
C1 C 0.44308(10) 0.15197(10) 1.03629(9) 0.0194(2) Uani 1 1 d . . .
C2 C 0.36555(10) 0.21547(10) 1.19258(9) 0.0200(2) Uani 1 1 d . . .
C3 C 0.35363(11) 0.27825(11) 1.29507(9) 0.0238(2) Uani 1 1 d . . .
H3A H 0.4225 0.3256 1.3423 0.029 Uiso 1 1 calc R . .
C4 C 0.23399(11) 0.26789(11) 1.32503(10) 0.0258(2) Uani 1 1 d . . .
H4A H 0.2202 0.3092 1.3949 0.031 Uiso 1 1 calc R . .
C5 C 0.13450(11) 0.19805(12) 1.25448(10) 0.0261(2) Uani 1 1 d . . .
H5A H 0.0546 0.1923 1.2781 0.031 Uiso 1 1 calc R . .
C6 C 0.14811(10) 0.13601(11) 1.14995(10) 0.0234(2) Uani 1 1 d . . .
H6A H 0.0797 0.0889 1.1019 0.028 Uiso 1 1 calc R . .
C7 C 0.26717(10) 0.14717(10) 1.12061(9) 0.0191(2) Uani 1 1 d . . .
C8 C 0.24540(10) 0.03652(10) 0.92334(9) 0.0206(2) Uani 1 1 d . . .
C9 C 0.29143(10) 0.04002(10) 0.81160(9) 0.0205(2) Uani 1 1 d . . .
H9A H 0.3722 0.0890 0.8101 0.025 Uiso 1 1 calc R . .
C10 C 0.25923(10) -0.07882(10) 0.73134(9) 0.0222(2) Uani 1 1 d . . .
H10A H 0.2175 -0.1559 0.7606 0.027 Uiso 1 1 calc R . .
C11 C 0.32700(11) -0.09728(11) 0.62502(10) 0.0256(2) Uani 1 1 d . . .
H11A H 0.3601 -0.1871 0.6153 0.031 Uiso 1 1 calc R . .
C12 C 0.42161(11) 0.01295(12) 0.62387(10) 0.0265(2) Uani 1 1 d . . .
H12A H 0.5124 0.0054 0.6394 0.032 Uiso 1 1 calc R . .
C13 C 0.35393(11) 0.12257(11) 0.59707(9) 0.0250(2) Uani 1 1 d . . .
H13A H 0.3878 0.2073 0.5898 0.030 Uiso 1 1 calc R . .
C14 C 0.21311(11) 0.08712(11) 0.58026(9) 0.0236(2) Uani 1 1 d . . .
H14A H 0.1515 0.1509 0.5335 0.028 Uiso 1 1 calc R . .
C15 C 0.18300(10) 0.04380(10) 0.70101(9) 0.0214(2) Uani 1 1 d . . .
H15A H 0.0921 0.0460 0.7110 0.026 Uiso 1 1 calc R . .
C16 C 0.21636(12) -0.04978(12) 0.52365(10) 0.0281(3) Uani 1 1 d . . .
H16A H 0.2405 -0.0472 0.4455 0.034 Uiso 1 1 calc R . .
H16B H 0.1358 -0.0996 0.5187 0.034 Uiso 1 1 calc R . .
N1 N 0.31607(8) 0.10834(9) 1.02074(7) 0.0190(2) Uani 1 1 d . . .
O1 O 0.47330(7) 0.21569(7) 1.14282(7) 0.02111(18) Uani 1 1 d . . .
O2 O 0.51830(7) 0.14035(8) 0.97323(7) 0.02316(19) Uani 1 1 d . . .
O3 O 0.14766(8) -0.01730(9) 0.93569(7) 0.0284(2) Uani 1 1 d . . .

loop_
_atom_site_aniso_label
_atom_site_aniso_U_11
_atom_site_aniso_U_22
_atom_site_aniso_U_33
_atom_site_aniso_U_23
_atom_site_aniso_U_13
_atom_site_aniso_U_12
C1 0.0196(5) 0.0180(5) 0.0207(5) 0.0010(4) 0.0047(4) -0.0006(4)
C2 0.0187(5) 0.0209(5) 0.0210(5) 0.0033(4) 0.0058(4) 0.0024(4)
C3 0.0255(5) 0.0257(5) 0.0198(5) -0.0007(4) 0.0040(4) 0.0017(4)
C4 0.0296(6) 0.0289(6) 0.0206(5) 0.0009(4) 0.0089(4) 0.0061(4)
C5 0.0229(5) 0.0322(6) 0.0258(5) 0.0035(4) 0.0109(4) 0.0046(4)
C6 0.0196(5) 0.0272(5) 0.0244(5) 0.0021(4) 0.0071(4) 0.0006(4)
C7 0.0209(5) 0.0194(5) 0.0177(5) 0.0016(4) 0.0060(4) 0.0025(4)
C8 0.0203(5) 0.0209(5) 0.0203(5) -0.0002(4) 0.0039(4) -0.0007(4)
C9 0.0207(5) 0.0217(5) 0.0193(5) -0.0009(4) 0.0045(4) -0.0021(4)
C10 0.0246(5) 0.0196(5) 0.0218(5) -0.0007(4) 0.0035(4) 0.0005(4)
C11 0.0311(6) 0.0234(5) 0.0222(5) -0.0038(4) 0.0052(4) 0.0055(4)
C12 0.0256(5) 0.0355(6) 0.0198(5) -0.0020(4) 0.0076(4) 0.0025(5)
C13 0.0297(6) 0.0277(5) 0.0187(5) -0.0011(4) 0.0077(4) -0.0019(4)
C14 0.0271(5) 0.0237(5) 0.0192(5) 0.0003(4) 0.0029(4) 0.0031(4)
C15 0.0204(5) 0.0224(5) 0.0208(5) -0.0005(4) 0.0027(4) 0.0014(4)
C16 0.0337(6) 0.0278(6) 0.0209(5) -0.0051(4) 0.0014(4) 0.0007(5)
N1 0.0178(4) 0.0212(4) 0.0191(4) -0.0005(3) 0.0063(3) -0.0009(3)
O1 0.0191(4) 0.0247(4) 0.0204(4) -0.0025(3) 0.0060(3) -0.0019(3)
O2 0.0207(4) 0.0265(4) 0.0245(4) -0.0023(3) 0.0097(3) -0.0028(3)
O3 0.0243(4) 0.0349(5) 0.0271(4) -0.0035(3) 0.0080(3) -0.0098(3)

loop_
_atom_type_symbol
_atom_type_description
_atom_type_scat_dispersion_real
_atom_type_scat_dispersion_imag
_atom_type_scat_source
C C 0.0033 0.0016 'International Tables Vol C Tables 4.2.6.8 and 6.1.1.4'
H H 0.0000 0.0000 'International Tables Vol C Tables 4.2.6.8 and 6.1.1.4'
N N 0.0061 0.0033 'International Tables Vol C Tables 4.2.6.8 and 6.1.1.4'
O O 0.0106 0.0060 'International Tables Vol C Tables 4.2.6.8 and 6.1.1.4'

loop_
_geom_angle_atom_site_label_1
_geom_angle_atom_site_label_2
_geom_angle_atom_site_label_3
_geom_angle
_geom_angle_site_symmetry_1
_geom_angle_site_symmetry_3
_geom_angle_publ_flag
O2 C1 O1 122.22(9) . . ?
O2 C1 N1 130.03(10) . . ?
O1 C1 N1 107.75(8) . . ?
C3 C2 C7 123.89(10) . . ?
C3 C2 O1 126.15(10) . . ?
C7 C2 O1 109.90(9) . . ?
C2 C3 C4 115.67(10) . . ?
C5 C4 C3 121.18(10) . . ?
C4 C5 C6 122.29(10) . . ?
C7 C6 C5 116.15(10) . . ?
C2 C7 C6 120.80(10) . . ?
C2 C7 N1 105.58(9) . . ?
C6 C7 N1 133.47(10) . . ?
O3 C8 N1 117.84(9) . . ?
O3 C8 C9 124.49(10) . . ?
N1 C8 C9 117.53(9) . . ?
C8 C9 C10 116.06(9) . . ?
C8 C9 C15 113.51(9) . . ?
C10 C9 C15 58.62(7) . . ?
C15 C10 C9 60.94(7) . . ?
C15 C10 C11 103.62(9) . . ?
C9 C10 C11 119.52(9) . . ?
C12 C11 C16 99.26(9) . . ?
C12 C11 C10 109.61(9) . . ?
C16 C11 C10 98.72(9) . . ?
C13 C12 C11 107.46(10) . . ?
C12 C13 C14 107.48(10) . . ?
C13 C14 C16 99.26(9) . . ?
C13 C14 C15 109.76(9) . . ?
C16 C14 C15 98.48(9) . . ?
C10 C15 C9 60.43(7) . . ?
C10 C15 C14 104.12(9) . . ?
C9 C15 C14 119.45(9) . . ?
C14 C16 C11 92.62(8) . . ?
C1 N1 C7 108.48(9) . . ?
C1 N1 C8 127.12(9) . . ?
C7 N1 C8 124.39(9) . . ?
C1 O1 C2 108.24(8) . . ?

loop_
_geom_bond_atom_site_label_1
_geom_bond_atom_site_label_2
_geom_bond_distance
_geom_bond_site_symmetry_2
_geom_bond_publ_flag
C1 O2 1.1979(13) . ?
C1 O1 1.3702(13) . ?
C1 N1 1.4008(14) . ?
C2 C3 1.3769(15) . ?
C2 C7 1.3830(15) . ?
C2 O1 1.3887(13) . ?
C3 C4 1.3942(16) . ?
C4 C5 1.3915(17) . ?
C5 C6 1.3992(16) . ?
C6 C7 1.3859(15) . ?
C7 N1 1.4196(13) . ?
C8 O3 1.2134(14) . ?
C8 N1 1.4205(14) . ?
C8 C9 1.4754(15) . ?
C9 C10 1.5247(15) . ?
C9 C15 1.5324(14) . ?
C10 C15 1.4966(15) . ?
C10 C11 1.5625(15) . ?
C11 C12 1.5156(17) . ?
C11 C16 1.5547(16) . ?
C12 C13 1.3349(17) . ?
C13 C14 1.5166(17) . ?
C14 C16 1.5503(16) . ?
C14 C15 1.5607(15) . ?

loop_
_geom_torsion_atom_site_label_1
_geom_torsion_atom_site_label_2
_geom_torsion_atom_site_label_3
_geom_torsion_atom_site_label_4
_geom_torsion
_geom_torsion_site_symmetry_1
_geom_torsion_site_symmetry_2
_geom_torsion_site_symmetry_3
_geom_torsion_site_symmetry_4
_geom_torsion_publ_flag
C7 C2 C3 C4 0.93(16) . . . . ?
O1 C2 C3 C4 177.62(10) . . . . ?
C2 C3 C4 C5 -0.01(16) . . . . ?
C3 C4 C5 C6 -0.66(18) . . . . ?
C4 C5 C6 C7 0.42(16) . . . . ?
C3 C2 C7 C6 -1.20(16) . . . . ?
O1 C2 C7 C6 -178.36(9) . . . . ?
C3 C2 C7 N1 175.02(10) . . . . ?
O1 C2 C7 N1 -2.13(11) . . . . ?
C5 C6 C7 C2 0.47(15) . . . . ?
C5 C6 C7 N1 -174.51(11) . . . . ?
O3 C8 C9 C10 -31.93(16) . . . . ?
N1 C8 C9 C10 152.40(9) . . . . ?
O3 C8 C9 C15 33.28(15) . . . . ?
N1 C8 C9 C15 -142.39(9) . . . . ?
C8 C9 C10 C15 102.83(10) . . . . ?
C8 C9 C10 C11 -167.46(9) . . . . ?
C15 C9 C10 C11 89.72(11) . . . . ?
C15 C10 C11 C12 65.72(11) . . . . ?
C9 C10 C11 C12 1.64(13) . . . . ?
C15 C10 C11 C16 -37.43(10) . . . . ?
C9 C10 C11 C16 -101.52(11) . . . . ?
C16 C11 C12 C13 34.79(11) . . . . ?
C10 C11 C12 C13 -67.99(12) . . . . ?
C11 C12 C13 C14 0.15(12) . . . . ?
C12 C13 C14 C16 -35.15(11) . . . . ?
C12 C13 C14 C15 67.40(11) . . . . ?
C11 C10 C15 C9 -116.45(9) . . . . ?
C9 C10 C15 C14 116.12(9) . . . . ?
C11 C10 C15 C14 -0.33(10) . . . . ?
C8 C9 C15 C10 -107.20(10) . . . . ?
C8 C9 C15 C14 162.70(9) . . . . ?
C10 C9 C15 C14 -90.10(10) . . . . ?
C13 C14 C15 C10 -65.01(11) . . . . ?
C16 C14 C15 C10 38.08(10) . . . . ?
C13 C14 C15 C9 -1.26(13) . . . . ?
C16 C14 C15 C9 101.83(10) . . . . ?
C13 C14 C16 C11 52.36(9) . . . . ?
C15 C14 C16 C11 -59.40(10) . . . . ?
C12 C11 C16 C14 -52.30(9) . . . . ?
C10 C11 C16 C14 59.36(9) . . . . ?
O2 C1 N1 C7 -179.72(11) . . . . ?
O1 C1 N1 C7 0.27(11) . . . . ?
O2 C1 N1 C8 0.69(18) . . . . ?
O1 C1 N1 C8 -179.32(9) . . . . ?
C2 C7 N1 C1 1.14(11) . . . . ?
C6 C7 N1 C1 176.66(11) . . . . ?
C2 C7 N1 C8 -179.25(9) . . . . ?
C6 C7 N1 C8 -3.73(18) . . . . ?
O3 C8 N1 C1 164.24(10) . . . . ?
C9 C8 N1 C1 -19.79(15) . . . . ?
O3 C8 N1 C7 -15.29(16) . . . . ?
C9 C8 N1 C7 160.67(9) . . . . ?
O2 C1 O1 C2 178.40(10) . . . . ?
N1 C1 O1 C2 -1.59(11) . . . . ?
C3 C2 O1 C1 -174.71(10) . . . . ?
C7 C2 O1 C1 2.37(11) . . . . ?
